data_1568192
loop_
_publ_author_name
'Hardy, Craig'
'Kociok-K\"ohn, Gabriele'
'Buchard, Antoine'

_publ_section_title
;
 Variations around the presence and position of sulfur in sugar-derived
 cyclic monomers: influence on polymerisation thermodynamics, polymer
 sequence and thermal properties
;
_journal_issue 5
_journal_name_full 'Polymer Chemistry'
_journal_page_first 623
_journal_page_last 632
_journal_paper_doi 10.1039/D2PY01366E
_journal_volume 14
_journal_year 2023
_chemical_absolute_configuration ad
_chemical_formula_moiety 'C7 H10 O2 S2'
_chemical_formula_sum 'C7 H10 O2 S2'
_chemical_formula_weight 190.27
_space_group_crystal_system monoclinic
_space_group_IT_number 4
_space_group_name_Hall 'P 2yb'
_space_group_name_H-M_alt 'P 1 21 1'
_atom_sites_solution_hydrogens geom
_atom_sites_solution_primary dual
_audit_creation_method SHELXL-2018/3
_audit_update_record
;
2021-07-12 deposited with the CCDC.	2022-12-22 downloaded from the CCDC.
;
_cell_angle_alpha 90
_cell_angle_beta 96.8866(17)
_cell_angle_gamma 90
_cell_formula_units_Z 2
_cell_length_a 6.33251(11)
_cell_length_b 7.69444(17)
_cell_length_c 8.95591(16)
_cell_measurement_reflns_used 5568
_cell_measurement_temperature 150(2)
_cell_measurement_theta_max 73.4230
_cell_measurement_theta_min 4.9630
_cell_volume 433.229(15)
_computing_cell_refinement 'CrysAlisPro 1.171.41.93a (Rigaku OD, 2020)'
_computing_data_collection 'CrysAlisPro 1.171.41.93a (Rigaku OD, 2020)'
_computing_data_reduction 'CrysAlisPro 1.171.41.93a (Rigaku OD, 2020)'
_computing_molecular_graphics 'ORTEP3 for Windows - Farrugia, L. J. J. Appl. Crystallogr. 1997, 30, 565'
_computing_publication_material
;
 'WinGX publication routines, Farrugia, 
 L. J., J. Appl. Crystallogr., 1999, 32, 837-838
;
_computing_structure_refinement
;
 SHELXL-2018/3 (Sheldrick, 2018)
 Sheldrick GM (2008) Acta Crystallogr A64:112--122 and 
 C. B. H\"ubschle, G. M. Sheldrick and B. Dittrich
 ShelXle: a Qt graphical user interface for SHELXL
 J. Appl. Cryst., 44, (2011) 1281-1284.
;
_computing_structure_solution
; 
 SHELXT
 Sheldrick, G. M. (2008). Acta Cryst. A64, 112-122.
;
_diffrn_ambient_environment N~2~
_diffrn_ambient_temperature 150.00(10)
_diffrn_detector 'CCD plate'
_diffrn_detector_area_resol_mean 8.1150
_diffrn_detector_type EosS2
_diffrn_measured_fraction_theta_full 0.999
_diffrn_measured_fraction_theta_max 0.999
_diffrn_measurement_device 'four-circle diffractometer'
_diffrn_measurement_device_type 'SuperNova, Dual, Cu at home/near, EosS2'
_diffrn_measurement_method '\w scans'
_diffrn_radiation_monochromator mirror
_diffrn_radiation_probe x-ray
_diffrn_radiation_type 'Cu K\a'
_diffrn_radiation_wavelength 1.54184
_diffrn_reflns_av_R_equivalents 0.0243
_diffrn_reflns_av_unetI/netI 0.0172
_diffrn_reflns_Laue_measured_fraction_full 0.999
_diffrn_reflns_Laue_measured_fraction_max 0.999
_diffrn_reflns_limit_h_max 7
_diffrn_reflns_limit_h_min -7
_diffrn_reflns_limit_k_max 7
_diffrn_reflns_limit_k_min -9
_diffrn_reflns_limit_l_max 11
_diffrn_reflns_limit_l_min -11
_diffrn_reflns_number 6162
_diffrn_reflns_point_group_measured_fraction_full 0.869
_diffrn_reflns_point_group_measured_fraction_max 0.860
_diffrn_reflns_theta_full 67.684
_diffrn_reflns_theta_max 73.426
_diffrn_reflns_theta_min 4.974
_diffrn_source 'micro-focus sealed X-ray tube'
_diffrn_source_type 'SuperNova (Cu) X-ray Source'
_exptl_absorpt_coefficient_mu 5.163
_exptl_absorpt_correction_T_max 1.000
_exptl_absorpt_correction_T_min 0.136
_exptl_absorpt_correction_type gaussian
_exptl_absorpt_process_details
;
CrysAlisPro 1.171.41.93a (Rigaku Oxford Diffraction, 2020)
Numerical absorption correction based on gaussian integration over
a multifaceted crystal model
Empirical absorption correction using spherical harmonics,
implemented in SCALE3 ABSPACK scaling algorithm.
;
_exptl_crystal_colour colourless
_exptl_crystal_density_diffrn 1.459
_exptl_crystal_description plate
_exptl_crystal_F_000 200
_exptl_crystal_size_max 0.503
_exptl_crystal_size_mid 0.394
_exptl_crystal_size_min 0.107
_refine_diff_density_max 0.353
_refine_diff_density_min -0.330
_refine_diff_density_rms 0.058
_refine_ls_abs_structure_details
;
 Flack x determined using 563 quotients [(I+)-(I-)]/[(I+)+(I-)]
 (Parsons, Flack and Wagner, Acta Cryst. B69 (2013) 249-259).
;
_refine_ls_abs_structure_Flack 0.014(17)
_refine_ls_extinction_method none
_refine_ls_goodness_of_fit_ref 1.065
_refine_ls_hydrogen_treatment constr
_refine_ls_matrix_type full
_refine_ls_number_parameters 100
_refine_ls_number_reflns 1504
_refine_ls_number_restraints 1
_refine_ls_restrained_S_all 1.065
_refine_ls_R_factor_all 0.0281
_refine_ls_R_factor_gt 0.0281
_refine_ls_shift/su_max 0.000
_refine_ls_shift/su_mean 0.000
_refine_ls_structure_factor_coef Fsqd
_refine_ls_weighting_details 'w=1/[\s^2^(Fo^2^)+(0.0636P)^2^+0.0078P] where P=(Fo^2^+2Fc^2^)/3'
_refine_ls_weighting_scheme calc
_refine_ls_wR_factor_gt 0.0738
_refine_ls_wR_factor_ref 0.0738
_reflns_Friedel_coverage 0.598
_reflns_Friedel_fraction_full 0.717
_reflns_Friedel_fraction_max 0.699
_reflns_number_gt 1504
_reflns_number_total 1504
_reflns_threshold_expression 'I > 2\s(I)'
_cod_data_source_file d2py01366e2.cif
_cod_data_source_block s21ab1
_cod_depositor_comments 'Adding full bibliography for 1568191--1568195.cif.'
_cod_original_sg_symbol_H-M 'P 21'
_cod_database_code 1568192
_shelx_shelxl_version_number 2018/3
_shelx_space_group_comment
;
The symmetry employed for this shelxl refinement is uniquely defined
by the following loop, which should always be used as a source of
symmetry information in preference to the above space-group names.
They are only intended as comments.
;
_shelx_estimated_absorpt_t_min 0.181
_shelx_estimated_absorpt_t_max 0.608
_oxdiff_exptl_absorpt_empirical_full_min 0.850
_oxdiff_exptl_absorpt_empirical_full_max 1.533
_oxdiff_exptl_absorpt_empirical_details
;
Empirical correction (ABSPACK) includes:
- Absorption correction using spherical harmonics
- Frame scaling
;

loop_
_space_group_symop_operation_xyz
'x, y, z'
'-x, y+1/2, -z'

loop_
_atom_site_label
_atom_site_type_symbol
_atom_site_fract_x
_atom_site_fract_y
_atom_site_fract_z
_atom_site_U_iso_or_equiv
_atom_site_adp_type
_atom_site_occupancy
_atom_site_site_symmetry_order
_atom_site_calc_flag
_atom_site_refinement_flags_posn
_atom_site_refinement_flags_adp
_atom_site_refinement_flags_occupancy
_atom_site_disorder_assembly
_atom_site_disorder_group
S1 S 0.35416(8) 0.52115(8) 0.33855(6) 0.02844(18) Uani 1 1 d . . . . .
S2 S 0.79903(8) 0.58381(9) 0.43746(5) 0.03059(19) Uani 1 1 d . . . . .
O1 O 1.0049(2) 0.5071(3) 0.86922(17) 0.0295(4) Uani 1 1 d . . . . .
O2 O 0.4979(2) 0.5174(3) 0.61892(16) 0.0285(4) Uani 1 1 d . . . . .
C1 C 0.5457(3) 0.5408(3) 0.4804(2) 0.0228(4) Uani 1 1 d . . . . .
C2 C 0.9645(3) 0.5934(4) 0.6167(2) 0.0294(5) Uani 1 1 d . . . . .
H2A H 1.108614 0.549737 0.604912 0.035 Uiso 1 1 calc R U . . .
H2B H 0.977692 0.715486 0.651344 0.035 Uiso 1 1 calc R U . . .
C3 C 0.8693(3) 0.4851(3) 0.7322(2) 0.0231(5) Uani 1 1 d . . . . .
H3 H 0.864857 0.359958 0.701723 0.028 Uiso 1 1 calc R U . . .
C4 C 0.9350(4) 0.4050(4) 0.9886(3) 0.0353(6) Uani 1 1 d . . . . .
H4A H 1.037814 0.417532 1.080315 0.042 Uiso 1 1 calc R U . . .
H4B H 0.930027 0.280892 0.959359 0.042 Uiso 1 1 calc R U . . .
C5 C 0.7166(4) 0.4625(4) 1.0220(3) 0.0345(6) Uani 1 1 d . . . . .
H5A H 0.723437 0.583794 1.059156 0.041 Uiso 1 1 calc R U . . .
H5B H 0.668672 0.387640 1.101280 0.041 Uiso 1 1 calc R U . . .
C6 C 0.5583(4) 0.4503(4) 0.8794(2) 0.0297(5) Uani 1 1 d . . . . .
H6A H 0.534051 0.326987 0.850806 0.036 Uiso 1 1 calc R U . . .
H6B H 0.420465 0.501924 0.897546 0.036 Uiso 1 1 calc R U . . .
C7 C 0.6485(3) 0.5476(3) 0.7537(2) 0.0229(5) Uani 1 1 d . . . . .
H7 H 0.653609 0.674673 0.777292 0.027 Uiso 1 1 calc R U . . .

loop_
_atom_site_aniso_label
_atom_site_aniso_U_11
_atom_site_aniso_U_22
_atom_site_aniso_U_33
_atom_site_aniso_U_23
_atom_site_aniso_U_13
_atom_site_aniso_U_12
S1 0.0241(3) 0.0339(4) 0.0267(3) 0.0004(2) 0.00036(19) 0.0004(2)
S2 0.0220(3) 0.0460(4) 0.0251(3) 0.0000(2) 0.00811(18) -0.0047(2)
O1 0.0194(7) 0.0413(10) 0.0273(7) -0.0004(8) 0.0004(6) -0.0014(7)
O2 0.0167(7) 0.0439(10) 0.0257(7) 0.0025(7) 0.0049(5) -0.0009(7)
C1 0.0200(9) 0.0229(11) 0.0263(9) 0.0000(9) 0.0055(7) 0.0016(8)
C2 0.0183(8) 0.0428(13) 0.0274(10) -0.0019(11) 0.0046(7) -0.0038(10)
C3 0.0180(9) 0.0257(12) 0.0261(9) -0.0034(9) 0.0042(7) 0.0020(8)
C4 0.0323(12) 0.0424(16) 0.0301(10) 0.0070(11) -0.0012(10) 0.0019(11)
C5 0.0325(12) 0.0471(16) 0.0247(10) 0.0020(11) 0.0070(9) -0.0027(11)
C6 0.0222(10) 0.0412(13) 0.0270(10) 0.0015(10) 0.0079(9) -0.0022(10)
C7 0.0176(9) 0.0290(13) 0.0227(9) -0.0001(9) 0.0053(7) 0.0009(9)

loop_
_atom_type_symbol
_atom_type_description
_atom_type_scat_dispersion_real
_atom_type_scat_dispersion_imag
_atom_type_scat_source
C C 0.0181 0.0091 'International Tables Vol C Tables 4.2.6.8 and 6.1.1.4'
H H 0.0000 0.0000 'International Tables Vol C Tables 4.2.6.8 and 6.1.1.4'
O O 0.0492 0.0322 'International Tables Vol C Tables 4.2.6.8 and 6.1.1.4'
S S 0.3331 0.5567 'International Tables Vol C Tables 4.2.6.8 and 6.1.1.4'

loop_
_exptl_crystal_face_index_h
_exptl_crystal_face_index_k
_exptl_crystal_face_index_l
_exptl_crystal_face_perp_dist
0 0 -6 0.0517
0 0 6 0.0371
0 -5 1 0.1998
4 1 0 0.1573
-4 1 0 0.1671
0 5 -1 0.2632
1 5 -1 0.2452

loop_
_geom_angle_atom_site_label_1
_geom_angle_atom_site_label_2
_geom_angle_atom_site_label_3
_geom_angle
_geom_angle_site_symmetry_1
_geom_angle_site_symmetry_3
_geom_angle_publ_flag
C1 S2 C2 105.34(9) . . ?
C3 O1 C4 111.61(17) . . ?
C1 O2 C7 123.46(16) . . ?
O2 C1 S1 118.56(15) . . ?
O2 C1 S2 123.92(15) . . ?
S1 C1 S2 117.49(12) . . ?
C3 C2 S2 110.44(16) . . ?
C3 C2 H2A 109.6 . . ?
S2 C2 H2A 109.6 . . ?
C3 C2 H2B 109.6 . . ?
S2 C2 H2B 109.6 . . ?
H2A C2 H2B 108.1 . . ?
O1 C3 C2 106.04(17) . . ?
O1 C3 C7 108.93(17) . . ?
C2 C3 C7 111.27(19) . . ?
O1 C3 H3 110.2 . . ?
C2 C3 H3 110.2 . . ?
C7 C3 H3 110.2 . . ?
O1 C4 C5 110.9(2) . . ?
O1 C4 H4A 109.5 . . ?
C5 C4 H4A 109.5 . . ?
O1 C4 H4B 109.5 . . ?
C5 C4 H4B 109.5 . . ?
H4A C4 H4B 108.0 . . ?
C4 C5 C6 109.86(18) . . ?
C4 C5 H5A 109.7 . . ?
C6 C5 H5A 109.7 . . ?
C4 C5 H5B 109.7 . . ?
C6 C5 H5B 109.7 . . ?
H5A C5 H5B 108.2 . . ?
C7 C6 C5 108.76(19) . . ?
C7 C6 H6A 109.9 . . ?
C5 C6 H6A 109.9 . . ?
C7 C6 H6B 109.9 . . ?
C5 C6 H6B 109.9 . . ?
H6A C6 H6B 108.3 . . ?
O2 C7 C3 111.40(16) . . ?
O2 C7 C6 105.50(18) . . ?
C3 C7 C6 111.89(19) . . ?
O2 C7 H7 109.3 . . ?
C3 C7 H7 109.3 . . ?
C6 C7 H7 109.3 . . ?

loop_
_geom_bond_atom_site_label_1
_geom_bond_atom_site_label_2
_geom_bond_distance
_geom_bond_site_symmetry_2
_geom_bond_publ_flag
S1 C1 1.655(2) . ?
S2 C1 1.726(2) . ?
S2 C2 1.810(2) . ?
O1 C3 1.421(2) . ?
O1 C4 1.438(3) . ?
O2 C1 1.324(2) . ?
O2 C7 1.464(2) . ?
C2 C3 1.509(3) . ?
C2 H2A 0.9900 . ?
C2 H2B 0.9900 . ?
C3 C7 1.513(3) . ?
C3 H3 1.0000 . ?
C4 C5 1.516(3) . ?
C4 H4A 0.9900 . ?
C4 H4B 0.9900 . ?
C5 C6 1.528(3) . ?
C5 H5A 0.9900 . ?
C5 H5B 0.9900 . ?
C6 C7 1.519(3) . ?
C6 H6A 0.9900 . ?
C6 H6B 0.9900 . ?
C7 H7 1.0000 . ?

loop_
_geom_torsion_atom_site_label_1
_geom_torsion_atom_site_label_2
_geom_torsion_atom_site_label_3
_geom_torsion_atom_site_label_4
_geom_torsion
_geom_torsion_site_symmetry_1
_geom_torsion_site_symmetry_2
_geom_torsion_site_symmetry_3
_geom_torsion_site_symmetry_4
_geom_torsion_publ_flag
C7 O2 C1 S1 -173.91(18) . . . . ?
C7 O2 C1 S2 8.3(4) . . . . ?
C2 S2 C1 O2 -1.4(3) . . . . ?
C2 S2 C1 S1 -179.21(15) . . . . ?
C1 S2 C2 C3 26.4(2) . . . . ?
C4 O1 C3 C2 -178.1(2) . . . . ?
C4 O1 C3 C7 62.0(3) . . . . ?
S2 C2 C3 O1 -177.55(17) . . . . ?
S2 C2 C3 C7 -59.2(2) . . . . ?
C3 O1 C4 C5 -62.7(3) . . . . ?
O1 C4 C5 C6 57.0(3) . . . . ?
C4 C5 C6 C7 -52.3(3) . . . . ?
C1 O2 C7 C3 -39.9(3) . . . . ?
C1 O2 C7 C6 -161.5(2) . . . . ?
O1 C3 C7 O2 -176.23(19) . . . . ?
C2 C3 C7 O2 67.2(3) . . . . ?
O1 C3 C7 C6 -58.4(3) . . . . ?
C2 C3 C7 C6 -174.94(19) . . . . ?
C5 C6 C7 O2 175.22(19) . . . . ?
C5 C6 C7 C3 53.9(3) . . . . ?

loop_
_exptl_oxdiff_crystal_face_indexfrac_h
_exptl_oxdiff_crystal_face_indexfrac_k
_exptl_oxdiff_crystal_face_indexfrac_l
_exptl_oxdiff_crystal_face_x
_exptl_oxdiff_crystal_face_y
_exptl_oxdiff_crystal_face_z
-0.2695 0.2113 -5.7077 -0.9809 0.1287 -0.1456
0.2515 0.2349 5.7113 0.9899 -0.1298 0.0566
0.0776 -4.9683 0.5626 0.0020 0.0351 0.9994
4.0827 0.5531 -0.4899 -0.0256 -0.9982 -0.0539
-4.0120 1.0441 0.2991 0.0244 0.9637 -0.2660
-0.2040 4.9625 -0.5487 -0.0013 -0.0043 -1.0000
1.0231 4.8171 -0.6602 -0.0088 -0.3010 -0.9536
